data_2018099
loop_
_publ_author_name
'Wu, Shuhong'

_publ_section_title
;
 A novel three-dimensional heterometallic coordination polymer:
 poly[[diaquadi-\m~3~-chlorido-\m~2~-chlorido-tri-\m~3~-nicotinato-tricopper(I)gadolinium(III)]
 hemihydrate]
;
_journal_coeditor_code DN3161
_journal_issue 6
_journal_name_full 'Acta Crystallographica Section C'
_journal_page_first m211
_journal_page_last m214
_journal_paper_doi 10.1107/S010827011101732X
_journal_volume 67
_journal_year 2011
_chemical_formula_iupac '[Cu3 Gd (C6 H4 N O2)3 Cl3 (H2 O)2], 0.5H2 O'
_chemical_formula_moiety 'C18 H16 Cl3 Cu3 Gd N3 O8, 0.5(H2 O)'
_chemical_formula_sum 'C18 H17 Cl3 Cu3 Gd N3 O8.5'
_chemical_formula_weight 865.52
_chemical_name_systematic
;
poly[[diaquatri-\m~2~-chlorido-tri-\m~3~-nicotinato-
tricopper(I)gadolinium(III)] hemiydrate]
;
_space_group_IT_number 14
_symmetry_cell_setting monoclinic
_symmetry_space_group_name_Hall '-P 2ybc'
_symmetry_space_group_name_H-M 'P 1 21/c 1'
_atom_sites_solution_hydrogens geom
_atom_sites_solution_primary direct
_atom_sites_solution_secondary difmap
_audit_creation_method SHELXL-97
_cell_angle_alpha 90.00
_cell_angle_beta 98.5390(10)
_cell_angle_gamma 90.00
_cell_formula_units_Z 4
_cell_length_a 9.5388(11)
_cell_length_b 12.6589(14)
_cell_length_c 21.400(2)
_cell_measurement_reflns_used 1702
_cell_measurement_temperature 110(2)
_cell_measurement_theta_max 25.93
_cell_measurement_theta_min 2.449
_cell_volume 2555.4(5)
_computing_cell_refinement 'SAINT (Bruker, 2004)'
_computing_data_collection 'APEX2 (Bruker, 2004)'
_computing_data_reduction 'SAINT (Bruker, 2004)'
_computing_molecular_graphics 'XP in SHELXTL (Sheldrick, 2008)'
_computing_publication_material 'SHELXL97 (Sheldrick, 2008)'
_computing_structure_refinement 'SHELXL97 (Sheldrick, 2008)'
_computing_structure_solution 'SHELXS97 (Sheldrick, 2008)'
_diffrn_ambient_temperature 110(2)
_diffrn_measured_fraction_theta_full 0.997
_diffrn_measured_fraction_theta_max 0.997
_diffrn_measurement_device_type 'Bruker APEXII area-detector'
_diffrn_measurement_method '\f and \w'
_diffrn_radiation_monochromator graphite
_diffrn_radiation_source 'fine-focus sealed tube'
_diffrn_radiation_type MoK\a
_diffrn_radiation_wavelength 0.71073
_diffrn_reflns_av_R_equivalents 0.0508
_diffrn_reflns_av_sigmaI/netI 0.0608
_diffrn_reflns_limit_h_max 7
_diffrn_reflns_limit_h_min -11
_diffrn_reflns_limit_k_max 13
_diffrn_reflns_limit_k_min -15
_diffrn_reflns_limit_l_max 23
_diffrn_reflns_limit_l_min -25
_diffrn_reflns_number 12988
_diffrn_reflns_theta_full 25.20
_diffrn_reflns_theta_max 25.20
_diffrn_reflns_theta_min 1.87
_diffrn_standards_number 0
_exptl_absorpt_coefficient_mu 5.3945
_exptl_absorpt_correction_T_max 0.334
_exptl_absorpt_correction_T_min 0.228
_exptl_absorpt_correction_type multi-scan
_exptl_absorpt_process_details '(SADABS; Sheldrick, 1996)'
_exptl_crystal_colour yellow
_exptl_crystal_density_diffrn 2.250
_exptl_crystal_density_method 'not measured'
_exptl_crystal_description block
_exptl_crystal_F_000 1664
_exptl_crystal_size_max 0.30
_exptl_crystal_size_mid 0.25
_exptl_crystal_size_min 0.21
_refine_diff_density_max 1.644
_refine_diff_density_min -1.405
_refine_ls_extinction_method none
_refine_ls_goodness_of_fit_ref 1.001
_refine_ls_hydrogen_treatment constr
_refine_ls_matrix_type full
_refine_ls_number_parameters 334
_refine_ls_number_reflns 4591
_refine_ls_number_restraints 0
_refine_ls_restrained_S_all 1.001
_refine_ls_R_factor_all 0.0588
_refine_ls_R_factor_gt 0.0420
_refine_ls_shift/su_max 0.001
_refine_ls_shift/su_mean 0.000
_refine_ls_structure_factor_coef Fsqd
_refine_ls_weighting_details 'calc w=1/[\s^2^(Fo^2^)+(0.0474P)^2^+7.0683P] where P=(Fo^2^+2Fc^2^)/3'
_refine_ls_weighting_scheme calc
_refine_ls_wR_factor_gt 0.0960
_refine_ls_wR_factor_ref 0.1056
_reflns_number_gt 3561
_reflns_number_total 4591
_reflns_threshold_expression I>2\s(I)
_cod_data_source_file dn3161.cif
_cod_data_source_block I
_cod_original_sg_symbol_H-M 'P 21/c'
_cod_database_code 2018099

loop_
_symmetry_equiv_pos_as_xyz
'x, y, z'
'-x, y+1/2, -z+1/2'
'-x, -y, -z'
'x, -y-1/2, z-1/2'

loop_
_atom_site_type_symbol
_atom_site_label
_atom_site_fract_x
_atom_site_fract_y
_atom_site_fract_z
_atom_site_U_iso_or_equiv
_atom_site_adp_type
_atom_site_calc_flag
_atom_site_refinement_flags
_atom_site_occupancy
_atom_site_symmetry_multiplicity
_atom_site_disorder_assembly
_atom_site_disorder_group
Gd Gd1 0.23187(3) 0.47896(3) 0.495689(16) 0.01964(12) Uani d . 1 1 . .
Cu Cu1 0.48905(12) 0.83009(10) 0.73655(6) 0.0596(4) Uani d . 1 1 . .
Cu Cu2 0.36048(10) -0.05740(8) 0.37544(5) 0.0406(3) Uani d . 1 1 . .
Cu Cu3 0.49387(13) -0.10681(11) 0.26759(6) 0.0635(4) Uani d . 1 1 . .
Cl Cl1 0.5019(2) -0.21584(15) 0.35562(10) 0.0390(5) Uani d . 1 1 . .
Cl Cl2 0.3585(2) 0.03707(17) 0.24938(10) 0.0466(5) Uani d . 1 1 . .
Cl Cl3 0.6236(3) -0.18044(19) 0.19970(12) 0.0587(7) Uani d . 1 1 . .
O O1 0.1562(5) 0.5733(4) 0.5810(2) 0.0341(12) Uani d . 1 1 . .
O O1W 0.3980(5) 0.4442(4) 0.5979(2) 0.0270(11) Uani d . 1 1 . .
H H1W 0.3645 0.4696 0.6294 0.041 Uiso d R 1 1 . .
H H2W 0.4078 0.3800 0.6094 0.041 Uiso d R 1 1 . .
O O2 -0.0710(5) 0.6146(4) 0.5804(2) 0.0352(13) Uani d . 1 1 . .
O O2W 0.3096(6) 0.5051(4) 0.3910(2) 0.0372(13) Uani d . 1 1 . .
H H3W 0.3906 0.5332 0.4016 0.056 Uiso d R 1 1 . .
H H4W 0.3179 0.4415 0.3793 0.056 Uiso d R 1 1 . .
O O3 0.3759(5) 0.3303(4) 0.4794(2) 0.0280(11) Uani d . 1 1 . .
O O4 0.5974(5) 0.3886(4) 0.4942(2) 0.0329(12) Uani d . 1 1 . .
O O5 0.0849(5) -0.3872(4) 0.4496(2) 0.0350(13) Uani d . 1 1 . .
O O6 -0.1421(5) -0.3439(4) 0.4438(2) 0.0356(13) Uani d . 1 1 . .
N N1 0.2850(7) 0.7934(5) 0.7181(3) 0.0324(15) Uani d . 1 1 . .
N N2 0.4971(7) 0.0403(5) 0.4192(3) 0.0309(15) Uani d . 1 1 . .
N N3 0.1693(6) -0.1110(5) 0.3604(3) 0.0322(15) Uani d . 1 1 . .
C C1 0.1004(7) 0.6971(5) 0.6551(3) 0.0250(16) Uani d . 1 1 . .
C C2 0.2414(7) 0.7264(6) 0.6718(3) 0.0286(17) Uani d . 1 1 . .
H H2 0.3099 0.6969 0.6489 0.034 Uiso calc R 1 1 . .
C C3 0.1882(9) 0.8330(6) 0.7516(4) 0.038(2) Uani d . 1 1 . .
H H3 0.2188 0.8791 0.7860 0.046 Uiso calc R 1 1 . .
C C4 0.0476(10) 0.8088(6) 0.7378(4) 0.042(2) Uani d . 1 1 . .
H H4 -0.0182 0.8390 0.7620 0.050 Uiso calc R 1 1 . .
C C5 0.0009(8) 0.7408(6) 0.6889(3) 0.0311(17) Uani d . 1 1 . .
H H5 -0.0969 0.7241 0.6785 0.037 Uiso calc R 1 1 . .
C C6 0.0579(8) 0.6211(6) 0.6007(3) 0.0266(16) Uani d . 1 1 . .
C C7 0.5555(7) 0.2112(5) 0.4614(3) 0.0219(15) Uani d . 1 1 . .
C C8 0.4598(7) 0.1365(6) 0.4368(3) 0.0290(17) Uani d . 1 1 . .
H H8 0.3618 0.1537 0.4320 0.035 Uiso calc R 1 1 . .
C C9 0.6366(8) 0.0164(6) 0.4279(4) 0.0368(19) Uani d . 1 1 . .
H H9 0.6650 -0.0525 0.4174 0.044 Uiso calc R 1 1 . .
C C10 0.7393(8) 0.0885(6) 0.4515(4) 0.040(2) Uani d . 1 1 . .
H H10 0.8367 0.0695 0.4570 0.048 Uiso calc R 1 1 . .
C C11 0.6988(8) 0.1886(6) 0.4671(3) 0.0289(17) Uani d . 1 1 . .
H H11 0.7677 0.2407 0.4815 0.035 Uiso calc R 1 1 . .
C C12 0.5067(7) 0.3192(5) 0.4799(3) 0.0211(15) Uani d . 1 1 . .
C C13 0.0037(7) -0.2349(5) 0.3934(3) 0.0240(15) Uani d . 1 1 . .
C C14 0.1402(7) -0.2016(6) 0.3888(3) 0.0269(16) Uani d . 1 1 . .
H H14 0.2172 -0.2449 0.4067 0.032 Uiso calc R 1 1 . .
C C15 0.0580(9) -0.0562(6) 0.3317(4) 0.043(2) Uani d . 1 1 . .
H H15 0.0759 0.0070 0.3103 0.052 Uiso calc R 1 1 . .
C C16 -0.0804(9) -0.0858(7) 0.3314(5) 0.055(3) Uani d . 1 1 . .
H H16 -0.1557 -0.0456 0.3090 0.065 Uiso calc R 1 1 . .
C C17 -0.1078(8) -0.1750(6) 0.3642(4) 0.039(2) Uani d . 1 1 . .
H H17 -0.2027 -0.1951 0.3667 0.047 Uiso calc R 1 1 . .
C C18 -0.0190(8) -0.3303(5) 0.4317(3) 0.0249(16) Uani d . 1 1 . .
O O3W 0.1089(12) 0.1450(9) 0.4653(6) 0.055(3) Uani d P 0.50 1 . .
H H5W 0.1054 0.1867 0.4962 0.082 Uiso d PR 0.50 1 . .
H H6W 0.0727 0.1870 0.4363 0.082 Uiso d PR 0.50 1 . .

loop_
_atom_site_aniso_label
_atom_site_aniso_U_11
_atom_site_aniso_U_22
_atom_site_aniso_U_33
_atom_site_aniso_U_12
_atom_site_aniso_U_13
_atom_site_aniso_U_23
Gd1 0.01189(17) 0.01873(19) 0.0281(2) -0.00065(14) 0.00240(13) -0.00094(14)
Cu1 0.0410(7) 0.0665(8) 0.0668(8) -0.0195(6) -0.0069(6) -0.0158(6)
Cu2 0.0281(5) 0.0316(5) 0.0619(7) -0.0130(4) 0.0065(5) -0.0090(5)
Cu3 0.0443(7) 0.0732(9) 0.0713(9) -0.0073(6) 0.0026(6) -0.0160(7)
Cl1 0.0344(11) 0.0310(11) 0.0497(12) 0.0055(9) 0.0004(10) -0.0011(9)
Cl2 0.0477(13) 0.0439(13) 0.0473(12) -0.0133(10) 0.0042(10) 0.0002(9)
Cl3 0.0519(14) 0.0589(15) 0.0709(16) 0.0057(12) 0.0274(13) 0.0161(12)
O1 0.025(3) 0.039(3) 0.038(3) 0.005(2) 0.006(2) -0.015(2)
O1W 0.021(3) 0.030(3) 0.030(3) 0.006(2) 0.003(2) 0.000(2)
O2 0.017(3) 0.042(3) 0.044(3) -0.003(2) -0.003(2) -0.011(3)
O2W 0.029(3) 0.047(3) 0.037(3) -0.009(3) 0.007(2) -0.003(2)
O3 0.016(2) 0.023(3) 0.045(3) 0.004(2) 0.003(2) -0.005(2)
O4 0.023(3) 0.023(3) 0.052(3) -0.010(2) 0.004(2) -0.008(2)
O5 0.025(3) 0.028(3) 0.050(3) 0.010(2) 0.001(3) 0.012(2)
O6 0.023(3) 0.035(3) 0.050(3) -0.003(2) 0.010(3) 0.012(2)
N1 0.028(4) 0.030(4) 0.036(4) -0.009(3) -0.006(3) -0.001(3)
N2 0.026(3) 0.026(4) 0.042(4) -0.007(3) 0.008(3) -0.006(3)
N3 0.024(3) 0.027(4) 0.046(4) -0.006(3) 0.006(3) 0.003(3)
C1 0.023(4) 0.019(4) 0.033(4) 0.002(3) 0.002(3) 0.000(3)
C2 0.018(4) 0.032(4) 0.034(4) -0.005(3) -0.002(3) 0.000(3)
C3 0.051(6) 0.032(4) 0.030(4) -0.002(4) -0.003(4) -0.009(3)
C4 0.057(6) 0.032(5) 0.036(5) 0.011(4) 0.008(4) -0.004(4)
C5 0.021(4) 0.029(4) 0.043(5) 0.001(3) 0.004(3) 0.002(3)
C6 0.022(4) 0.028(4) 0.030(4) 0.000(3) 0.003(3) -0.003(3)
C7 0.019(4) 0.019(4) 0.028(4) -0.004(3) 0.004(3) 0.003(3)
C8 0.016(4) 0.028(4) 0.044(5) 0.002(3) 0.006(3) -0.002(3)
C9 0.021(4) 0.030(4) 0.059(5) 0.005(3) 0.005(4) -0.017(4)
C10 0.020(4) 0.044(5) 0.055(5) 0.011(4) 0.003(4) -0.016(4)
C11 0.021(4) 0.029(4) 0.036(4) 0.000(3) 0.002(3) -0.006(3)
C12 0.020(4) 0.021(4) 0.021(4) -0.004(3) 0.000(3) 0.001(3)
C13 0.017(4) 0.024(4) 0.031(4) -0.001(3) 0.003(3) 0.000(3)
C14 0.014(3) 0.027(4) 0.038(4) 0.000(3) 0.001(3) 0.001(3)
C15 0.035(5) 0.024(4) 0.072(6) 0.000(4) 0.013(5) 0.021(4)
C16 0.029(5) 0.045(5) 0.089(7) 0.016(4) 0.008(5) 0.041(5)
C17 0.021(4) 0.036(5) 0.061(6) 0.005(4) 0.009(4) 0.014(4)
C18 0.026(4) 0.024(4) 0.023(4) 0.000(3) -0.004(3) 0.004(3)
O3W 0.039(7) 0.044(7) 0.085(9) 0.008(6) 0.018(7) -0.007(6)

loop_
_atom_type_symbol
_atom_type_description
_atom_type_scat_dispersion_real
_atom_type_scat_dispersion_imag
_atom_type_scat_source
C C 0.0033 0.0016 'International Tables Vol C Tables 4.2.6.8 and 6.1.1.4'
H H 0.0000 0.0000 'International Tables Vol C Tables 4.2.6.8 and 6.1.1.4'
N N 0.0061 0.0033 'International Tables Vol C Tables 4.2.6.8 and 6.1.1.4'
O O 0.0106 0.0060 'International Tables Vol C Tables 4.2.6.8 and 6.1.1.4'
Cu Cu 0.3201 1.2651 'International Tables Vol C Tables 4.2.6.8 and 6.1.1.4'
Gd Gd -0.1653 3.9035 'International Tables Vol C Tables 4.2.6.8 and 6.1.1.4'
Cl Cl 0.1484 0.1585 'International Tables Vol C Tables 4.2.6.8 and 6.1.1.4'

loop_
_geom_angle_atom_site_label_1
_geom_angle_atom_site_label_2
_geom_angle_atom_site_label_3
_geom_angle_site_symmetry_1
_geom_angle_site_symmetry_3
_geom_angle
_geom_angle_publ_flag
O5 Gd1 O4 1_565 3_666 83.34(18) ?
O5 Gd1 O6 1_565 3_556 120.80(18) ?
O4 Gd1 O6 3_666 3_556 140.44(18) ?
O5 Gd1 O2 1_565 3_566 77.61(18) ?
O4 Gd1 O2 3_666 3_566 142.59(18) ?
O6 Gd1 O2 3_556 3_566 76.52(18) ?
O5 Gd1 O1 1_565 . 74.19(18) ?
O4 Gd1 O1 3_666 . 81.66(18) ?
O6 Gd1 O1 3_556 . 76.61(19) ?
O2 Gd1 O1 3_566 . 122.38(17) ?
O5 Gd1 O3 1_565 . 146.85(18) ?
O4 Gd1 O3 3_666 . 99.89(17) ?
O6 Gd1 O3 3_556 . 76.95(17) ?
O2 Gd1 O3 3_566 . 80.46(16) ?
O1 Gd1 O3 . . 138.95(17) ?
O5 Gd1 O2W 1_565 . 76.22(18) ?
O4 Gd1 O2W 3_666 . 71.91(18) ?
O6 Gd1 O2W 3_556 . 140.00(18) ?
O2 Gd1 O2W 3_566 . 72.42(17) ?
O1 Gd1 O2W . . 142.16(18) ?
O3 Gd1 O2W . . 73.62(17) ?
O5 Gd1 O1W 1_565 . 138.72(17) ?
O4 Gd1 O1W 3_666 . 72.91(17) ?
O6 Gd1 O1W 3_556 . 68.64(16) ?
O2 Gd1 O1W 3_566 . 139.33(17) ?
O1 Gd1 O1W . . 69.40(16) ?
O3 Gd1 O1W . . 71.96(16) ?
O2W Gd1 O1W . . 124.62(16) ?
N1 Cu1 Cl2 . 3_666 144.1(2) ?
N1 Cu1 Cl3 . 4_566 107.3(2) ?
Cl2 Cu1 Cl3 3_666 4_566 105.23(10) ?
N1 Cu1 Cu3 . 4_566 78.43(18) ?
Cl2 Cu1 Cu3 3_666 4_566 136.11(8) ?
Cl3 Cu1 Cu3 4_566 4_566 48.54(7) ?
N3 Cu2 N2 . . 149.2(3) ?
N3 Cu2 Cl1 . . 102.19(19) ?
N2 Cu2 Cl1 . . 104.75(19) ?
N3 Cu2 Cu3 . . 108.09(19) ?
N2 Cu2 Cu3 . . 100.45(19) ?
Cl1 Cu2 Cu3 . . 50.95(6) ?
Cl2 Cu3 Cl3 . . 125.84(10) ?
Cl2 Cu3 Cl1 . . 124.99(9) ?
Cl3 Cu3 Cl1 . . 108.81(10) ?
Cl2 Cu3 Cu2 . . 69.39(7) ?
Cl3 Cu3 Cu2 . . 164.77(9) ?
Cl1 Cu3 Cu2 . . 56.12(6) ?
Cl2 Cu3 Cu1 . 4_565 139.92(8) ?
Cl3 Cu3 Cu1 . 4_565 55.90(7) ?
Cl1 Cu3 Cu1 . 4_565 66.75(6) ?
Cu2 Cu3 Cu1 . 4_565 113.77(6) ?
Cu3 Cl1 Cu2 . . 72.93(7) ?
Cu1 Cl2 Cu3 3_666 . 104.15(11) ?
Cu3 Cl3 Cu1 . 4_565 75.56(8) ?
C6 O1 Gd1 . . 146.7(5) ?
Gd1 O1W H1W . . 110.9 ?
Gd1 O1W H2W . . 116.2 ?
H1W O1W H2W . . 99.9 ?
C6 O2 Gd1 . 3_566 140.8(5) ?
Gd1 O2W H3W . . 101.3 ?
Gd1 O2W H4W . . 101.2 ?
H3W O2W H4W . . 110.7 ?
C12 O3 Gd1 . . 132.9(4) ?
C12 O4 Gd1 . 3_666 171.2(5) ?
C18 O5 Gd1 . 1_545 163.6(5) ?
C18 O6 Gd1 . 3_556 129.5(5) ?
C2 N1 C3 . . 118.2(6) ?
C2 N1 Cu1 . . 119.3(5) ?
C3 N1 Cu1 . . 122.5(5) ?
C8 N2 C9 . . 117.6(6) ?
C8 N2 Cu2 . . 122.0(5) ?
C9 N2 Cu2 . . 120.2(5) ?
C15 N3 C14 . . 116.5(6) ?
C15 N3 Cu2 . . 124.1(5) ?
C14 N3 Cu2 . . 118.5(5) ?
C2 C1 C5 . . 117.9(7) ?
C2 C1 C6 . . 120.3(6) ?
C5 C1 C6 . . 121.7(6) ?
N1 C2 C1 . . 123.3(7) ?
N1 C2 H2 . . 118.4 ?
C1 C2 H2 . . 118.4 ?
N1 C3 C4 . . 122.1(7) ?
N1 C3 H3 . . 119.0 ?
C4 C3 H3 . . 119.0 ?
C3 C4 C5 . . 120.0(8) ?
C3 C4 H4 . . 120.0 ?
C5 C4 H4 . . 120.0 ?
C4 C5 C1 . . 118.4(7) ?
C4 C5 H5 . . 120.8 ?
C1 C5 H5 . . 120.8 ?
O1 C6 O2 . . 127.3(7) ?
O1 C6 C1 . . 116.2(6) ?
O2 C6 C1 . . 116.6(6) ?
C8 C7 C11 . . 119.1(6) ?
C8 C7 C12 . . 120.8(6) ?
C11 C7 C12 . . 120.1(6) ?
N2 C8 C7 . . 123.3(7) ?
N2 C8 H8 . . 118.4 ?
C7 C8 H8 . . 118.4 ?
N2 C9 C10 . . 122.3(7) ?
N2 C9 H9 . . 118.8 ?
C10 C9 H9 . . 118.8 ?
C9 C10 C11 . . 119.1(7) ?
C9 C10 H10 . . 120.4 ?
C11 C10 H10 . . 120.4 ?
C10 C11 C7 . . 118.5(7) ?
C10 C11 H11 . . 120.7 ?
C7 C11 H11 . . 120.7 ?
O4 C12 O3 . . 125.4(6) ?
O4 C12 C7 . . 118.3(6) ?
O3 C12 C7 . . 116.2(6) ?
C17 C13 C14 . . 118.1(7) ?
C17 C13 C18 . . 121.9(6) ?
C14 C13 C18 . . 119.9(6) ?
N3 C14 C13 . . 123.3(7) ?
N3 C14 H14 . . 118.3 ?
C13 C14 H14 . . 118.3 ?
N3 C15 C16 . . 123.9(7) ?
N3 C15 H15 . . 118.0 ?
C16 C15 H15 . . 118.0 ?
C15 C16 C17 . . 118.5(7) ?
C15 C16 H16 . . 120.7 ?
C17 C16 H16 . . 120.7 ?
C16 C17 C13 . . 119.4(7) ?
C16 C17 H17 . . 120.3 ?
C13 C17 H17 . . 120.3 ?
O5 C18 O6 . . 126.1(7) ?
O5 C18 C13 . . 117.6(6) ?
O6 C18 C13 . . 116.2(6) ?
H5W O3W H6W . . 97.0 ?

loop_
_geom_bond_atom_site_label_1
_geom_bond_atom_site_label_2
_geom_bond_site_symmetry_2
_geom_bond_distance
_geom_bond_publ_flag
Gd1 O5 1_565 2.324(5) ?
Gd1 O4 3_666 2.325(5) ?
Gd1 O6 3_556 2.380(5) ?
Gd1 O2 3_566 2.380(5) ?
Gd1 O1 . 2.381(5) ?
Gd1 O3 . 2.386(4) ?
Gd1 O2W . 2.485(5) ?
Gd1 O1W . 2.542(4) ?
Cu1 N1 . 1.982(6) ?
Cu1 Cl2 3_666 2.215(2) ?
Cu1 Cl3 4_566 2.482(3) ?
Cu1 Cu3 4_566 2.9022(19) ?
Cu2 N3 . 1.928(6) ?
Cu2 N2 . 1.934(6) ?
Cu2 Cl1 . 2.488(2) ?
Cu2 Cu3 . 2.8652(17) ?
Cu3 Cl2 . 2.233(3) ?
Cu3 Cl3 . 2.246(3) ?
Cu3 Cl1 . 2.327(2) ?
Cu3 Cu1 4_565 2.9022(19) ?
Cl2 Cu1 3_666 2.215(2) ?
Cl3 Cu1 4_565 2.482(3) ?
O1 C6 . 1.241(8) ?
O1W H1W . 0.8500 ?
O1W H2W . 0.8501 ?
O2 C6 . 1.245(8) ?
O2 Gd1 3_566 2.380(5) ?
O2W H3W . 0.8501 ?
O2W H4W . 0.8500 ?
O3 C12 . 1.254(8) ?
O4 C12 . 1.239(8) ?
O4 Gd1 3_666 2.325(5) ?
O5 C18 . 1.239(8) ?
O5 Gd1 1_545 2.324(5) ?
O6 C18 . 1.251(8) ?
O6 Gd1 3_556 2.380(5) ?
N1 C2 . 1.323(9) ?
N1 C3 . 1.348(10) ?
N2 C8 . 1.339(9) ?
N2 C9 . 1.350(9) ?
N3 C15 . 1.338(10) ?
N3 C14 . 1.347(9) ?
C1 C2 . 1.390(9) ?
C1 C5 . 1.391(10) ?
C1 C6 . 1.518(9) ?
C2 H2 . 0.9500 ?
C3 C4 . 1.364(12) ?
C3 H3 . 0.9500 ?
C4 C5 . 1.378(10) ?
C4 H4 . 0.9500 ?
C5 H5 . 0.9500 ?
C7 C8 . 1.364(9) ?
C7 C11 . 1.384(9) ?
C7 C12 . 1.515(9) ?
C8 H8 . 0.9500 ?
C9 C10 . 1.379(11) ?
C9 H9 . 0.9500 ?
C10 C11 . 1.380(10) ?
C10 H10 . 0.9500 ?
C11 H11 . 0.9500 ?
C13 C17 . 1.378(10) ?
C13 C14 . 1.385(9) ?
C13 C18 . 1.494(9) ?
C14 H14 . 0.9500 ?
C15 C16 . 1.371(11) ?
C15 H15 . 0.9500 ?
C16 C17 . 1.374(11) ?
C16 H16 . 0.9500 ?
C17 H17 . 0.9500 ?
O3W H5W . 0.8500 ?
O3W H6W . 0.8500 ?

loop_
_geom_hbond_atom_site_label_D
_geom_hbond_atom_site_label_H
_geom_hbond_atom_site_label_A
_geom_hbond_site_symmetry_A
_geom_hbond_distance_DH
_geom_hbond_distance_HA
_geom_hbond_distance_DA
_geom_hbond_angle_DHA
O1W H1W Cl2 4_566 0.85 2.58 3.326(5) 148
O1W H2W Cl1 3_656 0.85 2.33 3.158(5) 165
O2W H3W O1W 3_666 0.85 2.04 2.838(7) 157
O2W H4W Cl3 2_655 0.85 2.41 3.171(6) 149
O3W H5W O6 3_556 0.85 2.37 3.168(13) 158
O3W H6W O2 3_566 0.85 2.54 3.200(13) 136
